data_2222500
loop_
_publ_author_name
'Wong, Hon Wee'
'Lo, Kong Mun'
'Ng, Seik Weng'

_publ_section_title
(4-Chlorobenzohydrazidato-\k^2^<i>N</i>',<i>O</i>)[2-(4-chlorobenzoylhydrazono-\k^2^<i>N</i>,<i>O</i>)propionato(2{-})-\k<i>O</i>]oxidovanadium(V)
_journal_coeditor_code XU2529
_journal_issue 7
_journal_name_full 'Acta Crystallographica Section E'
_journal_page_first m718
_journal_paper_doi 10.1107/S1600536809019928
_journal_volume 65
_journal_year 2009
_chemical_formula_iupac '[V (C7 H6 Cl N2 O) (C10 H7 Cl N2 O3) O]'
_chemical_formula_moiety 'C17 H13 Cl2 N4 O5 V'
_chemical_formula_sum 'C17 H13 Cl2 N4 O5 V'
_chemical_formula_weight 475.15
_chemical_name_systematic
;
(4-Chlorobenzohydrazidato-\k^2^<i>N</i>',<i>O</i>)[2-(4-
chlorobenzoylhydrazono-\k^2^<i>N</i>,<i>O</i>)propionato(2-)-
\k<i>O</i>]oxidovanadium(V)
;
_space_group_IT_number 15
_symmetry_cell_setting monoclinic
_symmetry_space_group_name_Hall '-C 2yc'
_symmetry_space_group_name_H-M 'C 1 2/c 1'
_atom_sites_solution_hydrogens geom
_atom_sites_solution_primary direct
_atom_sites_solution_secondary difmap
_audit_creation_method SHELXL-97
_cell_angle_alpha 90.00
_cell_angle_beta 100.396(3)
_cell_angle_gamma 90.00
_cell_formula_units_Z 8
_cell_length_a 26.628(2)
_cell_length_b 5.7109(3)
_cell_length_c 24.7720(10)
_cell_measurement_reflns_used 957
_cell_measurement_temperature 119(2)
_cell_measurement_theta_max 23.1
_cell_measurement_theta_min 2.5
_cell_volume 3705.2(4)
_computing_cell_refinement 'SAINT (Bruker, 2008)'
_computing_data_collection 'APEX2 (Bruker, 2008)'
_computing_data_reduction 'SAINT (Bruker, 2008)'
_computing_molecular_graphics 'X-SEED (Barbour, 2001)'
_computing_publication_material 'publCIF (Westrip, 2009)'
_computing_structure_refinement 'SHELXL97 (Sheldrick, 2008)'
_computing_structure_solution 'SHELXS97 (Sheldrick, 2008)'
_diffrn_ambient_temperature 123(2)
_diffrn_measured_fraction_theta_full 0.980
_diffrn_measured_fraction_theta_max 0.980
_diffrn_measurement_device_type 'Bruker SMART APEX'
_diffrn_measurement_method \w
_diffrn_radiation_monochromator graphite
_diffrn_radiation_source 'fine-focus sealed tube'
_diffrn_radiation_type MoK\a
_diffrn_radiation_wavelength 0.71073
_diffrn_reflns_av_R_equivalents 0.1744
_diffrn_reflns_av_sigmaI/netI 0.1653
_diffrn_reflns_limit_h_max 34
_diffrn_reflns_limit_h_min -34
_diffrn_reflns_limit_k_max 7
_diffrn_reflns_limit_k_min -7
_diffrn_reflns_limit_l_max 30
_diffrn_reflns_limit_l_min -32
_diffrn_reflns_number 11303
_diffrn_reflns_theta_full 27.50
_diffrn_reflns_theta_max 27.50
_diffrn_reflns_theta_min 1.56
_diffrn_standards_decay_% 0
_diffrn_standards_interval_count 0
_diffrn_standards_interval_time 0
_diffrn_standards_number 0
_exptl_absorpt_coefficient_mu 0.864
_exptl_absorpt_correction_T_max 0.9663
_exptl_absorpt_correction_T_min 0.7238
_exptl_absorpt_correction_type multi-scan
_exptl_absorpt_process_details '(SADABS; Sheldrick, 1996)'
_exptl_crystal_colour Orange
_exptl_crystal_density_diffrn 1.704
_exptl_crystal_density_method 'not measured'
_exptl_crystal_description Prism
_exptl_crystal_F_000 1920
_exptl_crystal_size_max 0.40
_exptl_crystal_size_mid 0.04
_exptl_crystal_size_min 0.04
_refine_diff_density_max 1.399
_refine_diff_density_min -1.201
_refine_ls_extinction_method none
_refine_ls_goodness_of_fit_ref 0.967
_refine_ls_hydrogen_treatment constr
_refine_ls_matrix_type full
_refine_ls_number_parameters 239
_refine_ls_number_reflns 4189
_refine_ls_number_restraints 0
_refine_ls_restrained_S_all 0.967
_refine_ls_R_factor_all 0.1457
_refine_ls_R_factor_gt 0.0586
_refine_ls_shift/su_max 0.001
_refine_ls_shift/su_mean 0.001
_refine_ls_structure_factor_coef Fsqd
_refine_ls_weighting_details 'calc w=1/[\s^2^(Fo^2^)+(0.0714P)^2^] where P=(Fo^2^+2Fc^2^)/3'
_refine_ls_weighting_scheme calc
_refine_ls_wR_factor_gt 0.1232
_refine_ls_wR_factor_ref 0.1753
_reflns_number_gt 2154
_reflns_number_total 4189
_reflns_threshold_expression I>2\s(I)
_cod_data_source_file xu2529.cif
_cod_data_source_block I
_cod_depositor_comments
;
The following automatic conversions were performed:
'_symmetry_cell_setting' value 'Monoclinic' changed to 'monoclinic'
according to '/home/saulius/struct/CIF-dictionaries/cif_core.dic'
dictionary named 'cif_core.dic' version 2.4.1 from
2010-06-29.

'_exptl_absorpt_correction_type' value 'Multi-scan' changed
to 'multi-scan' according to
'/home/saulius/struct/CIF-dictionaries/cif_core.dic' dictionary named
'cif_core.dic' version 2.4.1 from 2010-06-29.

Automatic conversion script
Id: cif_fix_enum 1527 2010-12-29 10:47:43Z saulius 

The following automatic conversions were performed:

'_symmetry_cell_setting' value 'Monoclinic' changed to 'monoclinic'
according to /home/saulius/struct/CIF-dictionaries/cif_core.dic
dictionary named 'cif_core.dic' version 2.4.1 from
2010-06-29.

'_exptl_absorpt_correction_type' value 'Multi-scan'
changed to 'multi-scan' according to
/home/saulius/struct/CIF-dictionaries/cif_core.dic dictionary named
'cif_core.dic' version 2.4.1 from 2010-06-29.

Automatic conversion script
Id: cif_fix_values 1715 2011-07-08 13:25:40Z adriana 
;
_cod_original_sg_symbol_H-M 'C 2/c'
_cod_database_code 2222500
_cod_database_fobs_code 2222500

loop_
_symmetry_equiv_pos_as_xyz
'x, y, z'
'x, -y, z+1/2'
'x+1/2, y+1/2, z'
'x+1/2, -y+1/2, z+1/2'
'-x, -y, -z'
'-x, y, -z-1/2'
'-x+1/2, -y+1/2, -z'
'-x+1/2, y+1/2, -z-1/2'

loop_
_atom_site_type_symbol
_atom_site_label
_atom_site_fract_x
_atom_site_fract_y
_atom_site_fract_z
_atom_site_U_iso_or_equiv
_atom_site_adp_type
_atom_site_calc_flag
_atom_site_refinement_flags
_atom_site_occupancy
_atom_site_disorder_assembly
_atom_site_disorder_group
V V1 0.66692(3) 0.32434(15) 0.27882(4) 0.0216(3) Uani d . 1 . .
Cl Cl1 0.44158(5) 0.7483(2) 0.46938(6) 0.0289(4) Uani d . 1 . .
Cl Cl2 0.84139(5) -0.6026(2) 0.53131(6) 0.0294(4) Uani d . 1 . .
O O1 0.67515(13) 0.1122(6) 0.21738(17) 0.0236(9) Uani d . 1 . .
O O2 0.63441(13) -0.1245(6) 0.15164(17) 0.0281(9) Uani d . 1 . .
O O3 0.62899(12) 0.4195(6) 0.33748(16) 0.0237(9) Uani d . 1 . .
O O4 0.69433(12) 0.0349(6) 0.33560(16) 0.0222(9) Uani d . 1 . .
O O5 0.65919(13) 0.5607(6) 0.24415(18) 0.0296(10) Uani d . 1 . .
N N1 0.60013(15) 0.1326(7) 0.2650(2) 0.0203(10) Uani d . 1 . .
N N2 0.56469(15) 0.1678(7) 0.2986(2) 0.0236(11) Uani d . 1 . .
N N3 0.76603(15) 0.2341(7) 0.34041(19) 0.0206(10) Uani d . 1 . .
H H3 0.7990 0.2555 0.3516 0.025 Uiso calc R 1 . .
N N4 0.73671(15) 0.3820(7) 0.3060(2) 0.0215(10) Uani d . 1 . .
H H4 0.7506 0.5106 0.2958 0.026 Uiso calc R 1 . .
C C1 0.63701(18) -0.0159(9) 0.1950(3) 0.0228(12) Uani d . 1 . .
C C2 0.59319(18) -0.0213(9) 0.2266(2) 0.0225(12) Uani d . 1 . .
C C3 0.55037(18) -0.1879(9) 0.2136(3) 0.0280(14) Uani d . 1 . .
H H3A 0.5521 -0.3016 0.2435 0.042 Uiso calc R 1 . .
H H3B 0.5526 -0.2702 0.1794 0.042 Uiso calc R 1 . .
H H3C 0.5180 -0.1025 0.2092 0.042 Uiso calc R 1 . .
C C4 0.58356(18) 0.3289(8) 0.3341(3) 0.0221(12) Uani d . 1 . .
C C5 0.55047(11) 0.4234(5) 0.37140(15) 0.0196(12) Uani d G 1 . .
C C6 0.50488(12) 0.3112(5) 0.37506(15) 0.0239(13) Uani d G 1 . .
H H6 0.4965 0.1671 0.3565 0.029 Uiso calc R 1 . .
C C7 0.47159(10) 0.4100(5) 0.40592(17) 0.0249(13) Uani d G 1 . .
H H7A 0.4404 0.3333 0.4084 0.030 Uiso calc R 1 . .
C C8 0.48390(11) 0.6209(5) 0.43310(15) 0.0227(12) Uani d G 1 . .
C C9 0.52949(12) 0.7331(5) 0.42944(15) 0.0239(12) Uani d G 1 . .
H H9 0.5379 0.8772 0.4480 0.029 Uiso calc R 1 . .
C C10 0.56278(10) 0.6343(5) 0.39859(16) 0.0254(13) Uani d G 1 . .
H H10 0.5939 0.7110 0.3961 0.031 Uiso calc R 1 . .
C C11 0.74052(18) 0.0506(8) 0.3562(2) 0.0186(12) Uani d . 1 . .
C C12 0.76740(11) -0.1137(5) 0.39758(13) 0.0222(13) Uani d G 1 . .
C C13 0.73990(8) -0.3013(5) 0.41306(14) 0.0245(13) Uani d G 1 . .
H H13 0.7054 -0.3249 0.3958 0.029 Uiso calc R 1 . .
C C14 0.76286(11) -0.4543(5) 0.45377(15) 0.0241(12) Uani d G 1 . .
H H14 0.7441 -0.5825 0.4644 0.029 Uiso calc R 1 . .
C C15 0.81333(11) -0.4198(5) 0.47899(13) 0.0251(13) Uani d G 1 . .
C C16 0.84083(9) -0.2323(6) 0.46350(14) 0.0273(13) Uani d G 1 . .
H H16 0.8753 -0.2087 0.4807 0.033 Uiso calc R 1 . .
C C17 0.81787(10) -0.0792(5) 0.42280(15) 0.0251(13) Uani d G 1 . .
H H17 0.8367 0.0489 0.4122 0.030 Uiso calc R 1 . .

loop_
_atom_site_aniso_label
_atom_site_aniso_U_11
_atom_site_aniso_U_22
_atom_site_aniso_U_33
_atom_site_aniso_U_12
_atom_site_aniso_U_13
_atom_site_aniso_U_23
V1 0.0156(4) 0.0218(5) 0.0292(7) 0.0012(4) 0.0087(4) 0.0014(4)
Cl1 0.0244(6) 0.0351(8) 0.0291(9) 0.0057(5) 0.0097(6) -0.0082(6)
Cl2 0.0273(7) 0.0282(7) 0.0332(10) 0.0029(6) 0.0066(6) 0.0046(7)
O1 0.0189(17) 0.0246(19) 0.028(2) 0.0046(15) 0.0074(17) 0.0015(17)
O2 0.0217(18) 0.040(2) 0.024(3) 0.0046(17) 0.0079(17) -0.004(2)
O3 0.0151(16) 0.0256(19) 0.031(3) -0.0022(14) 0.0067(17) -0.0060(18)
O4 0.0150(16) 0.0225(18) 0.029(3) -0.0032(14) 0.0048(17) -0.0022(17)
O5 0.0269(19) 0.025(2) 0.039(3) 0.0037(16) 0.013(2) 0.0060(19)
N1 0.018(2) 0.019(2) 0.027(3) 0.0043(17) 0.011(2) 0.003(2)
N2 0.018(2) 0.024(2) 0.032(3) 0.0009(18) 0.014(2) -0.004(2)
N3 0.0137(19) 0.025(2) 0.023(3) 0.0018(17) 0.0037(18) 0.005(2)
N4 0.020(2) 0.018(2) 0.028(3) -0.0018(17) 0.009(2) 0.000(2)
C1 0.016(2) 0.020(3) 0.033(4) 0.003(2) 0.004(2) -0.001(3)
C2 0.016(2) 0.021(3) 0.030(4) 0.004(2) 0.004(2) 0.003(3)
C3 0.018(2) 0.032(3) 0.036(4) -0.004(2) 0.010(3) -0.007(3)
C4 0.018(2) 0.017(2) 0.032(4) 0.000(2) 0.005(2) 0.004(3)
C5 0.019(2) 0.020(3) 0.021(3) 0.002(2) 0.006(2) -0.003(2)
C6 0.022(2) 0.021(3) 0.029(4) -0.003(2) 0.006(2) -0.007(3)
C7 0.021(3) 0.021(3) 0.034(4) 0.000(2) 0.009(3) -0.001(3)
C8 0.022(2) 0.023(3) 0.023(3) 0.005(2) 0.006(2) -0.004(2)
C9 0.026(3) 0.026(3) 0.019(3) 0.000(2) 0.003(2) -0.005(2)
C10 0.017(2) 0.028(3) 0.033(4) -0.001(2) 0.006(2) -0.003(3)
C11 0.017(2) 0.022(3) 0.017(3) -0.003(2) 0.005(2) -0.004(2)
C12 0.019(2) 0.018(3) 0.031(4) 0.002(2) 0.011(2) -0.008(2)
C13 0.016(2) 0.024(3) 0.036(4) -0.003(2) 0.011(2) -0.006(3)
C14 0.026(3) 0.024(3) 0.023(3) -0.002(2) 0.006(2) 0.000(3)
C15 0.023(3) 0.027(3) 0.027(4) 0.007(2) 0.009(3) 0.002(3)
C16 0.014(2) 0.032(3) 0.035(4) -0.001(2) 0.003(2) 0.003(3)
C17 0.023(3) 0.024(3) 0.029(4) -0.003(2) 0.007(3) 0.005(3)

loop_
_atom_type_symbol
_atom_type_description
_atom_type_scat_dispersion_real
_atom_type_scat_dispersion_imag
_atom_type_scat_source
C C 0.0033 0.0016 'International Tables Vol C Tables 4.2.6.8 and 6.1.1.4'
H H 0.0000 0.0000 'International Tables Vol C Tables 4.2.6.8 and 6.1.1.4'
N N 0.0061 0.0033 'International Tables Vol C Tables 4.2.6.8 and 6.1.1.4'
O O 0.0106 0.0060 'International Tables Vol C Tables 4.2.6.8 and 6.1.1.4'
Cl Cl 0.1484 0.1585 'International Tables Vol C Tables 4.2.6.8 and 6.1.1.4'
V V 0.3005 0.5294 'International Tables Vol C Tables 4.2.6.8 and 6.1.1.4'

loop_
_geom_angle_atom_site_label_1
_geom_angle_atom_site_label_2
_geom_angle_atom_site_label_3
_geom_angle_site_symmetry_1
_geom_angle_site_symmetry_3
_geom_angle
_geom_angle_publ_flag
O5 V1 N4 . . 93.89(19) ?
O5 V1 O1 . . 97.17(18) ?
N4 V1 O1 . . 98.17(16) ?
O5 V1 O3 . . 97.41(17) ?
N4 V1 O3 . . 106.77(17) ?
O1 V1 O3 . . 150.05(14) ?
O5 V1 N1 . . 109.67(19) ?
N4 V1 N1 . . 156.21(18) ?
O1 V1 N1 . . 76.15(15) ?
O3 V1 N1 . . 74.34(15) ?
O5 V1 O4 . . 166.80(18) ?
N4 V1 O4 . . 73.27(16) ?
O1 V1 O4 . . 87.83(14) ?
O3 V1 O4 . . 83.82(14) ?
N1 V1 O4 . . 83.36(15) ?
C1 O1 V1 . . 119.1(3) ?
C4 O3 V1 . . 115.6(3) ?
C11 O4 V1 . . 113.3(3) ?
C2 N1 N2 . . 121.6(4) ?
C2 N1 V1 . . 119.4(3) ?
N2 N1 V1 . . 119.0(3) ?
C4 N2 N1 . . 106.6(4) ?
N4 N3 C11 . . 114.1(4) ?
N4 N3 H3 . . 123.0 ?
C11 N3 H3 . . 123.0 ?
N3 N4 V1 . . 122.6(3) ?
N3 N4 H4 . . 118.7 ?
V1 N4 H4 . . 118.7 ?
O2 C1 O1 . . 125.1(5) ?
O2 C1 C2 . . 120.8(5) ?
O1 C1 C2 . . 114.1(5) ?
N1 C2 C3 . . 127.3(5) ?
N1 C2 C1 . . 110.3(4) ?
C3 C2 C1 . . 122.4(5) ?
C2 C3 H3A . . 109.5 ?
C2 C3 H3B . . 109.5 ?
H3A C3 H3B . . 109.5 ?
C2 C3 H3C . . 109.5 ?
H3A C3 H3C . . 109.5 ?
H3B C3 H3C . . 109.5 ?
O3 C4 N2 . . 124.2(5) ?
O3 C4 C5 . . 117.5(4) ?
N2 C4 C5 . . 118.3(4) ?
C6 C5 C10 . . 120.0 ?
C6 C5 C4 . . 119.7(3) ?
C10 C5 C4 . . 120.1(3) ?
C5 C6 C7 . . 120.0 ?
C5 C6 H6 . . 120.0 ?
C7 C6 H6 . . 120.0 ?
C8 C7 C6 . . 120.0 ?
C8 C7 H7A . . 120.0 ?
C6 C7 H7A . . 120.0 ?
C9 C8 C7 . . 120.0 ?
C9 C8 Cl1 . . 120.02(18) ?
C7 C8 Cl1 . . 119.94(18) ?
C10 C9 C8 . . 120.0 ?
C10 C9 H9 . . 120.0 ?
C8 C9 H9 . . 120.0 ?
C9 C10 C5 . . 120.0 ?
C9 C10 H10 . . 120.0 ?
C5 C10 H10 . . 120.0 ?
O4 C11 N3 . . 116.7(5) ?
O4 C11 C12 . . 123.9(4) ?
N3 C11 C12 . . 119.4(4) ?
C13 C12 C17 . . 120.0 ?
C13 C12 C11 . . 117.9(3) ?
C17 C12 C11 . . 122.0(3) ?
C12 C13 C14 . . 120.0 ?
C12 C13 H13 . . 120.0 ?
C14 C13 H13 . . 120.0 ?
C13 C14 C15 . . 120.0 ?
C13 C14 H14 . . 120.0 ?
C15 C14 H14 . . 120.0 ?
C16 C15 C14 . . 120.0 ?
C16 C15 Cl2 . . 119.67(19) ?
C14 C15 Cl2 . . 120.29(19) ?
C15 C16 C17 . . 120.0 ?
C15 C16 H16 . . 120.0 ?
C17 C16 H16 . . 120.0 ?
C16 C17 C12 . . 120.0 ?
C16 C17 H17 . . 120.0 ?
C12 C17 H17 . . 120.0 ?

loop_
_geom_bond_atom_site_label_1
_geom_bond_atom_site_label_2
_geom_bond_site_symmetry_2
_geom_bond_distance
_geom_bond_publ_flag
V1 N1 . 2.064(4) y
V1 N4 . 1.888(4) y
V1 O1 . 1.988(4) y
V1 O3 . 1.989(3) y
V1 O4 . 2.207(4) y
V1 O5 . 1.593(4) y
Cl1 C8 . 1.724(2) ?
Cl2 C15 . 1.726(3) ?
O1 C1 . 1.293(6) ?
O2 C1 . 1.231(6) ?
O3 C4 . 1.305(5) ?
O4 C11 . 1.247(6) ?
N1 C2 . 1.284(7) ?
N1 N2 . 1.381(5) ?
N2 C4 . 1.308(7) ?
N3 N4 . 1.344(6) ?
N3 C11 . 1.345(6) ?
N3 H3 . 0.8800 ?
N4 H4 . 0.8800 ?
C1 C2 . 1.518(7) ?
C2 C3 . 1.475(7) ?
C3 H3A . 0.9800 ?
C3 H3B . 0.9800 ?
C3 H3C . 0.9800 ?
C4 C5 . 1.489(5) ?
C5 C6 . 1.3900 ?
C5 C10 . 1.3900 ?
C6 C7 . 1.3900 ?
C6 H6 . 0.9500 ?
C7 C8 . 1.3900 ?
C7 H7A . 0.9500 ?
C8 C9 . 1.3900 ?
C9 C10 . 1.3900 ?
C9 H9 . 0.9500 ?
C10 H10 . 0.9500 ?
C11 C12 . 1.476(6) ?
C12 C13 . 1.3900 ?
C12 C17 . 1.3900 ?
C13 C14 . 1.3900 ?
C13 H13 . 0.9500 ?
C14 C15 . 1.3900 ?
C14 H14 . 0.9500 ?
C15 C16 . 1.3900 ?
C16 C17 . 1.3900 ?
C16 H16 . 0.9500 ?
C17 H17 . 0.9500 ?

loop_
_geom_hbond_atom_site_label_D
_geom_hbond_atom_site_label_H
_geom_hbond_atom_site_label_A
_geom_hbond_site_symmetry_A
_geom_hbond_distance_DH
_geom_hbond_distance_HA
_geom_hbond_distance_DA
_geom_hbond_angle_DHA
_geom_hbond_publ_flag
N3 H3 O2 8_656 0.88 1.92 2.744(5) 156 yes
N4 H4 O1 8_656 0.88 2.14 2.840(5) 136 yes

loop_
_geom_torsion_atom_site_label_1
_geom_torsion_atom_site_label_2
_geom_torsion_atom_site_label_3
_geom_torsion_atom_site_label_4
_geom_torsion_site_symmetry_1
_geom_torsion_site_symmetry_2
_geom_torsion_site_symmetry_3
_geom_torsion_site_symmetry_4
_geom_torsion
_geom_torsion_publ_flag
O5 V1 O1 C1 . . . . -101.5(4) ?
N4 V1 O1 C1 . . . . 163.5(4) ?
O3 V1 O1 C1 . . . . 17.1(6) ?
N1 V1 O1 C1 . . . . 7.1(4) ?
O4 V1 O1 C1 . . . . 90.8(4) ?
O5 V1 O3 C4 . . . . 104.1(4) ?
N4 V1 O3 C4 . . . . -159.6(4) ?
O1 V1 O3 C4 . . . . -14.5(5) ?
N1 V1 O3 C4 . . . . -4.3(4) ?
O4 V1 O3 C4 . . . . -89.1(4) ?
O5 V1 O4 C11 . . . . -14.2(9) ?
N4 V1 O4 C11 . . . . -0.7(3) ?
O1 V1 O4 C11 . . . . 98.5(3) ?
O3 V1 O4 C11 . . . . -110.3(3) ?
N1 V1 O4 C11 . . . . 174.8(4) ?
O5 V1 N1 C2 . . . . 91.9(4) ?
N4 V1 N1 C2 . . . . -79.5(6) ?
O1 V1 N1 C2 . . . . -0.8(4) ?
O3 V1 N1 C2 . . . . -175.6(4) ?
O4 V1 N1 C2 . . . . -90.2(4) ?
O5 V1 N1 N2 . . . . -90.2(4) ?
N4 V1 N1 N2 . . . . 98.4(5) ?
O1 V1 N1 N2 . . . . 177.0(4) ?
O3 V1 N1 N2 . . . . 2.2(3) ?
O4 V1 N1 N2 . . . . 87.6(4) ?
C2 N1 N2 C4 . . . . 178.1(5) ?
V1 N1 N2 C4 . . . . 0.3(5) ?
C11 N3 N4 V1 . . . . -4.0(6) ?
O5 V1 N4 N3 . . . . 179.5(4) ?
O1 V1 N4 N3 . . . . -82.7(4) ?
O3 V1 N4 N3 . . . . 80.5(4) ?
N1 V1 N4 N3 . . . . -8.6(7) ?
O4 V1 N4 N3 . . . . 2.5(4) ?
V1 O1 C1 O2 . . . . 167.7(4) ?
V1 O1 C1 C2 . . . . -11.3(6) ?
N2 N1 C2 C3 . . . . -3.4(8) ?
V1 N1 C2 C3 . . . . 174.5(4) ?
N2 N1 C2 C1 . . . . 177.9(4) ?
V1 N1 C2 C1 . . . . -4.3(6) ?
O2 C1 C2 N1 . . . . -169.2(5) ?
O1 C1 C2 N1 . . . . 9.8(6) ?
O2 C1 C2 C3 . . . . 12.0(8) ?
O1 C1 C2 C3 . . . . -169.0(5) ?
V1 O3 C4 N2 . . . . 6.8(7) ?
V1 O3 C4 C5 . . . . -170.4(3) ?
N1 N2 C4 O3 . . . . -4.5(7) ?
N1 N2 C4 C5 . . . . 172.6(4) ?
O3 C4 C5 C6 . . . . -170.8(4) ?
N2 C4 C5 C6 . . . . 11.9(6) ?
O3 C4 C5 C10 . . . . 15.1(6) ?
N2 C4 C5 C10 . . . . -162.2(4) ?
C10 C5 C6 C7 . . . . 0.0 ?
C4 C5 C6 C7 . . . . -174.2(4) ?
C5 C6 C7 C8 . . . . 0.0 ?
C6 C7 C8 C9 . . . . 0.0 ?
C6 C7 C8 Cl1 . . . . 177.7(3) ?
C7 C8 C9 C10 . . . . 0.0 ?
Cl1 C8 C9 C10 . . . . -177.7(3) ?
C8 C9 C10 C5 . . . . 0.0 ?
C6 C5 C10 C9 . . . . 0.0 ?
C4 C5 C10 C9 . . . . 174.1(4) ?
V1 O4 C11 N3 . . . . -1.1(6) ?
V1 O4 C11 C12 . . . . 176.7(3) ?
N4 N3 C11 O4 . . . . 3.1(7) ?
N4 N3 C11 C12 . . . . -174.9(4) ?
O4 C11 C12 C13 . . . . 2.1(6) ?
N3 C11 C12 C13 . . . . 179.9(3) ?
O4 C11 C12 C17 . . . . -174.7(4) ?
N3 C11 C12 C17 . . . . 3.1(5) ?
C17 C12 C13 C14 . . . . 0.0 ?
C11 C12 C13 C14 . . . . -176.9(3) ?
C12 C13 C14 C15 . . . . 0.0 ?
C13 C14 C15 C16 . . . . 0.0 ?
C13 C14 C15 Cl2 . . . . 177.6(3) ?
C14 C15 C16 C17 . . . . 0.0 ?
Cl2 C15 C16 C17 . . . . -177.6(3) ?
C15 C16 C17 C12 . . . . 0.0 ?
C13 C12 C17 C16 . . . . 0.0 ?
C11 C12 C17 C16 . . . . 176.8(3) ?
